data_2022030
loop_
_publ_author_name
'Jha, Kunal Kumar'
'Gruza, Barbara'
'Kumar, Prashant'
'Chodkiewicz, Michal Leszek'
'Dominiak, Paulina Maria'

_publ_section_title
;
 TAAM: a reliable and user friendly tool for hydrogen-atom location using
 routine X-ray diffraction data
;
_journal_issue 3
_journal_name_full 'Acta Crystallographica Section B Structural Science, Crystal Engineering and Materials'
_journal_paper_doi 10.1107/S2052520620002917
_journal_volume 76
_journal_year 2020
_chemical_absolute_configuration unk
_chemical_formula_moiety 'C5 H10 N2 O3'
_chemical_formula_sum 'C5 H10 N2 O3'
_chemical_formula_weight 146.15
_space_group_crystal_system orthorhombic
_space_group_IT_number 19
_space_group_name_Hall 'P 2ac 2ab'
_space_group_name_H-M_alt 'P 21 21 21'
_symmetry_Int_Tables_number 19
_audit_creation_date 2019-09-26
_audit_creation_method
;
Olex2 1.2
(compiled 2018.05.29 svn.r3508 for OlexSys, GUI svn.r5506)
;
_cell_angle_alpha 90
_cell_angle_beta 90
_cell_angle_gamma 90
_cell_formula_units_Z 4
_cell_length_a 7.4541(15)
_cell_length_b 9.4918(19)
_cell_length_c 9.7287(19)
_cell_measurement_temperature 50(2)
_cell_volume 688.3(2)
_computing_molecular_graphics 'Olex2 (Dolomanov et al., 2009)'
_computing_publication_material 'Olex2 (Dolomanov et al., 2009)'
_computing_structure_refinement 'olex2.refine (Bourhis et al., 2015)'
_diffrn_ambient_temperature 50(2)
_diffrn_measured_fraction_theta_full 0.9587
_diffrn_measured_fraction_theta_max 0.9587
_diffrn_measurement_device_type 'Bruker Smart CCD'
_diffrn_radiation_type synchrotron
_diffrn_radiation_wavelength 0.52590
_diffrn_reflns_av_R_equivalents 0.0301
_diffrn_reflns_av_unetI/netI 0.0309
_diffrn_reflns_limit_h_max 8
_diffrn_reflns_limit_h_min -11
_diffrn_reflns_limit_k_max 14
_diffrn_reflns_limit_k_min -14
_diffrn_reflns_limit_l_max 14
_diffrn_reflns_limit_l_min -14
_diffrn_reflns_number 8673
_diffrn_reflns_theta_full 26.4883
_diffrn_reflns_theta_max 26.49
_diffrn_reflns_theta_min 3.44
_exptl_absorpt_coefficient_mu 0.116
_exptl_crystal_density_diffrn 1.4102
_exptl_crystal_F_000 312.1923
_refine_diff_density_max 0.1050
_refine_diff_density_min -0.1200
_refine_diff_density_rms 0.0325
_refine_ls_abs_structure_details 'Flack, H. D. (1983). Acta Cryst. A39, 876-881.'
_refine_ls_abs_structure_Flack 0.0(4)
_refine_ls_d_res_high 0.7968
_refine_ls_d_res_low 5.9170
_refine_ls_goodness_of_fit_ref 1.0669
_refine_ls_hydrogen_treatment mixed
_refine_ls_matrix_type full
_refine_ls_number_constraints 1
_refine_ls_number_parameters 130
_refine_ls_number_reflns 1368
_refine_ls_number_restraints 0
_refine_ls_restrained_S_all 1.0669
_refine_ls_R_factor_all 0.0137
_refine_ls_R_factor_gt 0.0132
_refine_ls_shift/su_max 0.0002
_refine_ls_shift/su_mean 0.0000
_refine_ls_structure_factor_coef Fsqd
_refine_ls_weighting_details 'w=1/[\s^2^(Fo^2^)+(0.0162P)^2^] where P=(Fo^2^+2Fc^2^)/3'
_refine_ls_weighting_scheme calc
_refine_ls_wR_factor_gt 0.0321
_refine_ls_wR_factor_ref 0.0322
_reflns_Friedel_coverage 0.951
_reflns_limit_h_max 9
_reflns_limit_h_min -9
_reflns_limit_k_max 11
_reflns_limit_k_min -11
_reflns_limit_l_max 12
_reflns_limit_l_min -12
_reflns_number_gt 1333
_reflns_number_total 1368
_reflns_threshold_expression I>=2u(I)
_cod_data_source_file 24_TAAM_iso_0.8.cif
_cod_data_source_block 24_TAAM_iso_0.8
_cod_original_sg_symbol_Hall ' P 2ac 2ab'
_cod_database_code 2022030
_olex2_refinement_description
;
1. Fixed Uiso
 At 1.2 times of:
  All C(H) groups
;
_olex2_submission_special_instructions 'No special instructions were received'

loop_
_space_group_symop_id
_space_group_symop_operation_xyz
1 x,y,z
2 x+1/2,-y+1/2,-z
3 -x,y+1/2,-z+1/2
4 -x+1/2,-y,z+1/2

loop_
_atom_site_label
_atom_site_type_symbol
_atom_site_fract_x
_atom_site_fract_y
_atom_site_fract_z
_atom_site_U_iso_or_equiv
_atom_site_adp_type
_atom_site_occupancy
_atom_site_refinement_flags_posn
O1 O 0.26795(6) 0.96277(4) 0.77795(4) 0.00612(10) Uani 1.000000 .
O2 O 0.43055(6) 1.12556(4) 0.88352(4) 0.00544(10) Uani 1.000000 .
O3 O 0.70864(6) 0.94888(4) 0.60011(4) 0.00591(10) Uani 1.000000 .
N1 N 0.44265(8) 1.03618(4) 0.52567(4) 0.00386(10) Uani 1.000000 .
N2 N 0.73438(7) 0.75556(4) 0.40099(4) 0.00465(11) Uani 1.000000 .
C1 C 0.37331(8) 1.06546(5) 0.77658(5) 0.00354(11) Uani 1.000000 .
C2 C 0.42615(9) 1.13472(5) 0.63944(5) 0.00410(12) Uani 1.000000 .
H2 H 0.5529(12) 1.1846(8) 0.6553(6) 0.00492(14) Uiso 1.000000 R
C3 C 0.28379(10) 1.24505(5) 0.60443(6) 0.00950(13) Uani 1.000000 .
C4 C 0.58865(9) 0.95487(5) 0.51395(5) 0.00347(12) Uani 1.000000 .
C5 C 0.59814(9) 0.86705(5) 0.38208(5) 0.00480(12) Uani 1.000000 .
H1 H 0.3562(14) 1.0412(8) 0.4506(8) 0.0132(19) Uiso 1.000000 .
H2a H 0.7356(17) 0.6804(11) 0.3257(10) 0.024(2) Uiso 1.000000 .
H2b H 0.8604(15) 0.8001(9) 0.4074(10) 0.020(2) Uiso 1.000000 .
H2c H 0.7048(17) 0.7021(10) 0.4898(11) 0.024(3) Uiso 1.000000 .
H3a H 0.3226(14) 1.3024(8) 0.5124(9) 0.027(2) Uiso 1.000000 .
H3b H 0.1551(14) 1.1936(8) 0.5862(9) 0.027(2) Uiso 1.000000 .
H3c H 0.2677(15) 1.3151(9) 0.6912(9) 0.028(2) Uiso 1.000000 .
H5a H 0.6342(15) 0.9334(9) 0.2942(9) 0.027(2) Uiso 1.000000 .
H5b H 0.4711(14) 0.8164(8) 0.3596(8) 0.020(2) Uiso 1.000000 .

loop_
_atom_site_aniso_label
_atom_site_aniso_U_11
_atom_site_aniso_U_22
_atom_site_aniso_U_33
_atom_site_aniso_U_12
_atom_site_aniso_U_13
_atom_site_aniso_U_23
O1 0.0086(2) 0.00563(16) 0.00409(17) -0.00303(16) 0.00190(16) -0.00151(14)
O2 0.0066(2) 0.00661(17) 0.00312(17) -0.00174(16) 0.00024(16) -0.00191(13)
O3 0.0068(2) 0.00564(16) 0.00529(18) 0.00149(15) -0.00193(16) -0.00138(13)
N1 0.0057(3) 0.00364(18) 0.00224(19) 0.00072(19) 0.00021(19) -0.00030(16)
N2 0.0059(3) 0.00337(19) 0.0047(2) 0.00136(18) 0.0006(2) -0.00019(17)
C1 0.0040(3) 0.0033(2) 0.0033(2) 0.00065(19) -0.0006(2) -0.00124(17)
C2 0.0063(3) 0.0029(2) 0.0032(2) 0.0002(2) -0.0002(2) -0.00073(16)
C3 0.0149(4) 0.0063(2) 0.0073(3) 0.0059(2) -0.0006(2) 0.0001(2)
C4 0.0054(3) 0.0028(2) 0.0022(2) -0.0001(2) -0.0001(2) 0.00009(17)
C5 0.0069(3) 0.0044(2) 0.0032(2) 0.0003(2) -0.0003(2) -0.00099(18)

loop_
_atom_type_symbol
_atom_type_description
_atom_type_scat_dispersion_real
_atom_type_scat_dispersion_imag
_atom_type_scat_source
_atom_type_scat_dispersion_source
C C 0.00347 0.00161 'Clementi & Roetti, C., At. Data Nucl. Data Tables 1974, 14, (177-478); Clementi & Raimondi, J. Chem. Phys., 1963, 38, (2686-2689)' 'Henke, Gullikson and Davis, At. Data and Nucl. Data Tables, 1993, 54, 2'
H H 0.00000 0.00000 'Clementi & Roetti, C., At. Data Nucl. Data Tables 1974, 14, (177-478); Clementi & Raimondi, J. Chem. Phys., 1963, 38, (2686-2689)' 'Henke, Gullikson and Davis, At. Data and Nucl. Data Tables, 1993, 54, 2'
N N 0.00653 0.00323 'Clementi & Roetti, C., At. Data Nucl. Data Tables 1974, 14, (177-478); Clementi & Raimondi, J. Chem. Phys., 1963, 38, (2686-2689)' 'Henke, Gullikson and Davis, At. Data and Nucl. Data Tables, 1993, 54, 2'
O O 0.01158 0.00611 'Clementi & Roetti, C., At. Data Nucl. Data Tables 1974, 14, (177-478); Clementi & Raimondi, J. Chem. Phys., 1963, 38, (2686-2689)' 'Henke, Gullikson and Davis, At. Data and Nucl. Data Tables, 1993, 54, 2'

loop_
_geom_angle_atom_site_label_1
_geom_angle_atom_site_label_2
_geom_angle_atom_site_label_3
_geom_angle
_geom_angle_site_symmetry_1
_geom_angle_site_symmetry_3
_geom_angle_publ_flag
C4 N1 C2 120.28(5) . . ?
H1 N1 C2 118.9(5) . . ?
H1 N1 C4 120.1(5) . . ?
H2a N2 C5 114.6(6) . . ?
H2b N2 C5 109.8(5) . . ?
H2b N2 H2a 108.7(8) . . ?
H2c N2 C5 108.2(6) . . ?
H2c N2 H2a 105.0(7) . . ?
H2c N2 H2b 110.3(8) . . ?
O2 C1 O1 123.76(5) . . ?
C2 C1 O1 120.17(5) . . ?
C2 C1 O2 115.82(5) . . ?
C1 C2 N1 114.00(4) . . ?
H2 C2 N1 108.7(4) . . ?
H2 C2 C1 106.9(3) . . ?
C3 C2 N1 109.25(4) . . ?
C3 C2 C1 107.94(5) . . ?
C3 C2 H2 110.1(4) . . ?
H3a C3 C2 110.0(5) . . ?
H3b C3 C2 109.9(4) . . ?
H3b C3 H3a 108.9(6) . . ?
H3c C3 C2 108.9(5) . . ?
H3c C3 H3a 111.4(6) . . ?
H3c C3 H3b 107.7(7) . . ?
N1 C4 O3 124.12(5) . . ?
C5 C4 O3 120.88(5) . . ?
C5 C4 N1 115.00(5) . . ?
C4 C5 N2 108.49(4) . . ?
H5a C5 N2 109.9(5) . . ?
H5a C5 C4 110.6(4) . . ?
H5b C5 N2 107.9(4) . . ?
H5b C5 C4 111.7(4) . . ?
H5b C5 H5a 108.1(7) . . ?

loop_
_geom_bond_atom_site_label_1
_geom_bond_atom_site_label_2
_geom_bond_distance
_geom_bond_site_symmetry_2
_geom_bond_publ_flag
O1 C1 1.2518(7) . ?
O2 C1 1.2609(7) . ?
O3 C4 1.2272(7) . ?
N1 C2 1.4543(6) . ?
N1 C4 1.3390(8) . ?
N1 H1 0.975(10) . ?
N2 C5 1.4782(7) . ?
N2 H2a 1.023(11) . ?
N2 H2b 1.032(11) . ?
N2 H2c 1.026(11) . ?
C1 C2 1.5386(7) . ?
C2 H2 1.068(9) . ?
C2 C3 1.5293(8) . ?
C3 H3a 1.087(9) . ?
C3 H3b 1.091(10) . ?
C3 H3c 1.081(9) . ?
C4 C5 1.5316(7) . ?
C5 H5a 1.095(9) . ?
C5 H5b 1.084(10) . ?
